data_2209469
loop_
_publ_author_name
'Jian-Ying Huang'
'Wei Xu'

_publ_section_title
;
 <i>N</i>-(2-Bromophenyl)-2-phenylpropanamide
;
_journal_coeditor_code DN2035
_journal_issue 7
_journal_name_full 'Acta Crystallographica Section E'
_journal_page_first o2651
_journal_page_last o2652
_journal_paper_doi 10.1107/S1600536806019714
_journal_volume 62
_journal_year 2006
_chemical_formula_iupac 'C15 H14 Br N O'
_chemical_formula_moiety 'C15 H14 Br N O'
_chemical_formula_sum 'C15 H14 Br N O'
_chemical_formula_weight 304.18
_chemical_name_systematic
;
N-(2-Bromophenyl)-2-phenylpropanamide
;
_space_group_IT_number 14
_symmetry_cell_setting monoclinic
_symmetry_space_group_name_Hall '-P 2ybc'
_symmetry_space_group_name_H-M 'P 1 21/c 1'
_atom_sites_solution_hydrogens geom
_atom_sites_solution_primary direct
_atom_sites_solution_secondary difmap
_audit_creation_method SHELXL-97
_cell_angle_alpha 90.00
_cell_angle_beta 95.97(3)
_cell_angle_gamma 90.00
_cell_formula_units_Z 4
_cell_length_a 11.587(2)
_cell_length_b 13.756(3)
_cell_length_c 8.433(2)
_cell_measurement_reflns_used 12871
_cell_measurement_temperature 293(2)
_cell_measurement_theta_max 26.45
_cell_measurement_theta_min 3.21
_cell_volume 1336.9(5)
_computing_cell_refinement PROCESS-AUTO
_computing_data_collection 'PROCESS-AUTO (Rigaku, 1998)'
_computing_data_reduction 'CrystalStructure (Rigaku/MSC, 2004)'
_computing_molecular_graphics
;
ORTEPIII (Burnett & Johnson, 1996), ORTEP-3 for Windows (Farrugia,
1997)
and PLATON (Spek, 2003)
;
_computing_publication_material 'CrystalStructure and PLATON (Spek, 2003)'
_computing_structure_refinement 'SHELXL97 (Sheldrick, 1997)'
_computing_structure_solution 'SHELXS97 (Sheldrick, 1997)'
_diffrn_ambient_temperature 293(2)
_diffrn_measured_fraction_theta_full 0.981
_diffrn_measured_fraction_theta_max 0.981
_diffrn_measurement_device_type 'Rigaku R-AXIS RAPID'
_diffrn_measurement_method \w
_diffrn_radiation_monochromator graphite
_diffrn_radiation_source 'fine-focus sealed tube'
_diffrn_radiation_type MoK\a
_diffrn_radiation_wavelength 0.71073
_diffrn_reflns_av_R_equivalents 0.0334
_diffrn_reflns_av_sigmaI/netI 0.0282
_diffrn_reflns_limit_h_max 14
_diffrn_reflns_limit_h_min -14
_diffrn_reflns_limit_k_max 16
_diffrn_reflns_limit_k_min -16
_diffrn_reflns_limit_l_max 9
_diffrn_reflns_limit_l_min -10
_diffrn_reflns_number 11223
_diffrn_reflns_theta_full 26.04
_diffrn_reflns_theta_max 26.04
_diffrn_reflns_theta_min 3.21
_diffrn_standards_decay_% 0
_diffrn_standards_interval_count 0
_diffrn_standards_interval_time 0
_diffrn_standards_number 0
_exptl_absorpt_coefficient_mu 3.062
_exptl_absorpt_correction_T_max 0.546
_exptl_absorpt_correction_T_min 0.288
_exptl_absorpt_correction_type multi-scan
_exptl_absorpt_process_details '(ABSCOR; Higashi, 1995)'
_exptl_crystal_colour colorless
_exptl_crystal_density_diffrn 1.511
_exptl_crystal_density_method 'not measured'
_exptl_crystal_description block
_exptl_crystal_F_000 616
_exptl_crystal_size_max 0.41
_exptl_crystal_size_mid 0.36
_exptl_crystal_size_min 0.19
_refine_diff_density_max 0.352
_refine_diff_density_min -0.505
_refine_ls_extinction_method none
_refine_ls_goodness_of_fit_ref 1.031
_refine_ls_hydrogen_treatment constr
_refine_ls_matrix_type full
_refine_ls_number_parameters 164
_refine_ls_number_reflns 2590
_refine_ls_number_restraints 0
_refine_ls_restrained_S_all 1.031
_refine_ls_R_factor_all 0.0678
_refine_ls_R_factor_gt 0.0368
_refine_ls_shift/su_max 0.000
_refine_ls_shift/su_mean 0.000
_refine_ls_structure_factor_coef Fsqd
_refine_ls_weighting_details 'calc w=1/[\s^2^(Fo^2^)+(0.0474P)^2^+0.2146P] where P=(Fo^2^+2Fc^2^)/3'
_refine_ls_weighting_scheme calc
_refine_ls_wR_factor_gt 0.0884
_refine_ls_wR_factor_ref 0.0969
_reflns_number_gt 1687
_reflns_number_total 2590
_reflns_threshold_expression I>2\s(I)
_cod_data_source_file dn2035.cif
_cod_data_source_block I
_cod_original_cell_volume 1336.8(5)
_cod_original_sg_symbol_H-M P21/c
_cod_database_code 2209469
_cod_database_fobs_code 2209469

loop_
_symmetry_equiv_pos_as_xyz
'x, y, z'
'-x, y+1/2, -z+1/2'
'-x, -y, -z'
'x, -y-1/2, z-1/2'

loop_
_atom_site_type_symbol
_atom_site_label
_atom_site_fract_x
_atom_site_fract_y
_atom_site_fract_z
_atom_site_U_iso_or_equiv
_atom_site_adp_type
_atom_site_calc_flag
_atom_site_refinement_flags
_atom_site_occupancy
Br Br 0.34778(3) 0.00196(2) 0.10974(4) 0.08081(18) Uani d . 1
N N 0.32306(17) 0.22386(15) 0.1190(2) 0.0464(5) Uani d . 1
H H0 0.3094 0.1955 0.0281 0.056 Uiso calc R 1
O O 0.26233(15) 0.34368(13) 0.2751(2) 0.0542(5) Uani d . 1
C C1 0.0309(3) 0.1654(2) 0.0568(4) 0.0662(8) Uani d . 1
H H1 0.0875 0.1310 0.0099 0.079 Uiso calc R 1
C C2 -0.0638(3) 0.1158(3) 0.1042(4) 0.0819(10) Uani d . 1
H H2 -0.0701 0.0489 0.0891 0.098 Uiso calc R 1
C C3 -0.1474(3) 0.1650(4) 0.1728(4) 0.0832(11) Uani d . 1
H H3 -0.2117 0.1322 0.2035 0.100 Uiso calc R 1
C C4 -0.1366(3) 0.2616(3) 0.1959(4) 0.0827(11) Uani d . 1
H H4 -0.1934 0.2950 0.2440 0.099 Uiso calc R 1
C C5 -0.0420(3) 0.3122(2) 0.1491(4) 0.0678(8) Uani d . 1
H H5 -0.0362 0.3788 0.1663 0.081 Uiso calc R 1
C C6 0.0435(2) 0.2642(2) 0.0773(3) 0.0486(6) Uani d . 1
C C7 0.1494(2) 0.31407(19) 0.0251(3) 0.0474(6) Uani d . 1
H H7 0.1679 0.2827 -0.0735 0.057 Uiso calc R 1
C C8 0.1364(3) 0.4225(2) -0.0079(4) 0.0701(9) Uani d . 1
H H8A 0.0683 0.4338 -0.0805 0.105 Uiso calc R 1
H H8B 0.2035 0.4458 -0.0541 0.105 Uiso calc R 1
H H8C 0.1294 0.4563 0.0902 0.105 Uiso calc R 1
C C9 0.2510(2) 0.29679(18) 0.1515(3) 0.0423(6) Uani d . 1
C C10 0.4910(2) 0.2538(2) 0.3119(3) 0.0540(7) Uani d . 1
H H10 0.4762 0.3202 0.3061 0.065 Uiso calc R 1
C C11 0.5845(2) 0.2201(2) 0.4102(3) 0.0608(8) Uani d . 1
H H11 0.6314 0.2635 0.4719 0.073 Uiso calc R 1
C C12 0.6084(3) 0.1230(3) 0.4172(4) 0.0705(8) Uani d . 1
H H12 0.6713 0.1003 0.4847 0.085 Uiso calc R 1
C C13 0.5404(3) 0.0589(2) 0.3257(4) 0.0712(9) Uani d . 1
H H13 0.5585 -0.0070 0.3277 0.085 Uiso calc R 1
C C14 0.4447(2) 0.0925(2) 0.2300(3) 0.0517(7) Uani d . 1
C C15 0.4186(2) 0.19026(18) 0.2212(3) 0.0442(6) Uani d . 1

loop_
_atom_site_aniso_label
_atom_site_aniso_U_11
_atom_site_aniso_U_22
_atom_site_aniso_U_33
_atom_site_aniso_U_12
_atom_site_aniso_U_13
_atom_site_aniso_U_23
Br 0.0928(3) 0.0471(2) 0.0951(3) 0.00530(16) -0.0259(2) -0.01021(17)
N 0.0452(12) 0.0459(13) 0.0458(12) 0.0045(10) -0.0053(10) -0.0045(10)
O 0.0577(11) 0.0562(11) 0.0463(10) 0.0065(9) -0.0068(9) -0.0083(9)
C1 0.0528(17) 0.065(2) 0.079(2) -0.0033(15) -0.0013(15) -0.0075(17)
C2 0.071(2) 0.074(2) 0.096(3) -0.0189(19) -0.012(2) 0.003(2)
C3 0.056(2) 0.119(3) 0.072(2) -0.014(2) -0.0045(17) 0.012(2)
C4 0.0547(19) 0.126(4) 0.067(2) 0.007(2) 0.0064(17) -0.010(2)
C5 0.0564(18) 0.078(2) 0.0676(19) 0.0094(16) -0.0016(16) -0.0064(16)
C6 0.0429(14) 0.0560(18) 0.0440(14) 0.0021(13) -0.0095(12) -0.0003(12)
C7 0.0492(15) 0.0485(16) 0.0430(14) 0.0057(12) -0.0034(12) 0.0004(11)
C8 0.074(2) 0.0544(18) 0.078(2) 0.0089(15) -0.0122(17) 0.0145(15)
C9 0.0422(13) 0.0410(14) 0.0429(14) -0.0037(11) 0.0008(12) 0.0023(11)
C10 0.0478(15) 0.0489(16) 0.0630(17) -0.0038(13) -0.0042(14) 0.0029(13)
C11 0.0456(15) 0.071(2) 0.0634(18) -0.0014(15) -0.0051(14) -0.0033(16)
C12 0.0565(17) 0.081(2) 0.070(2) 0.0135(17) -0.0123(16) 0.0035(18)
C13 0.070(2) 0.062(2) 0.079(2) 0.0197(17) -0.0082(17) 0.0042(17)
C14 0.0522(15) 0.0476(16) 0.0538(16) 0.0014(13) -0.0004(13) -0.0022(12)
C15 0.0383(13) 0.0486(16) 0.0454(14) 0.0032(11) 0.0031(12) 0.0042(11)

loop_
_atom_type_symbol
_atom_type_description
_atom_type_scat_dispersion_real
_atom_type_scat_dispersion_imag
_atom_type_scat_source
C C 0.0033 0.0016 'International Tables Vol C Tables 4.2.6.8 and 6.1.1.4'
H H 0.0000 0.0000 'International Tables Vol C Tables 4.2.6.8 and 6.1.1.4'
N N 0.0061 0.0033 'International Tables Vol C Tables 4.2.6.8 and 6.1.1.4'
O O 0.0106 0.0060 'International Tables Vol C Tables 4.2.6.8 and 6.1.1.4'
Br Br -0.2901 2.4595 'International Tables Vol C Tables 4.2.6.8 and 6.1.1.4'

loop_
_geom_angle_atom_site_label_1
_geom_angle_atom_site_label_2
_geom_angle_atom_site_label_3
_geom_angle
C9 N C15 125.6(2)
C9 N H0 117.2
C15 N H0 117.2
C6 C1 C2 121.8(3)
C6 C1 H1 119.1
C2 C1 H1 119.1
C3 C2 C1 119.9(4)
C3 C2 H2 120.1
C1 C2 H2 120.1
C4 C3 C2 119.5(3)
C4 C3 H3 120.2
C2 C3 H3 120.2
C3 C4 C5 121.2(3)
C3 C4 H4 119.4
C5 C4 H4 119.4
C6 C5 C4 120.5(3)
C6 C5 H5 119.7
C4 C5 H5 119.7
C1 C6 C5 117.1(3)
C1 C6 C7 119.4(2)
C5 C6 C7 123.5(3)
C6 C7 C8 115.5(2)
C6 C7 C9 108.5(2)
C8 C7 C9 109.6(2)
C6 C7 H7 107.7
C8 C7 H7 107.7
C9 C7 H7 107.7
C7 C8 H8A 109.5
C7 C8 H8B 109.5
H8A C8 H8B 109.5
C7 C8 H8C 109.5
H8A C8 H8C 109.5
H8B C8 H8C 109.5
O C9 N 123.5(2)
O C9 C7 121.5(2)
N C9 C7 115.0(2)
C11 C10 C15 121.0(3)
C11 C10 H10 119.5
C15 C10 H10 119.5
C12 C11 C10 120.0(3)
C12 C11 H11 120.0
C10 C11 H11 120.0
C11 C12 C13 120.3(3)
C11 C12 H12 119.9
C13 C12 H12 119.9
C12 C13 C14 119.7(3)
C12 C13 H13 120.2
C14 C13 H13 120.2
C15 C14 C13 121.1(3)
C15 C14 Br 119.8(2)
C13 C14 Br 119.1(2)
C14 C15 C10 117.9(2)
C14 C15 N 120.5(2)
C10 C15 N 121.6(2)

loop_
_geom_bond_atom_site_label_1
_geom_bond_atom_site_label_2
_geom_bond_distance
Br C14 1.898(3)
N C9 1.351(3)
N C15 1.408(3)
N H0 0.8600
O C9 1.221(3)
C1 C6 1.376(4)
C1 C2 1.386(4)
C1 H1 0.9300
C2 C3 1.359(5)
C2 H2 0.9300
C3 C4 1.347(5)
C3 H3 0.9300
C4 C5 1.389(4)
C4 H4 0.9300
C5 C6 1.382(4)
C5 H5 0.9300
C6 C7 1.510(4)
C7 C8 1.522(4)
C7 C9 1.523(3)
C7 H7 0.9800
C8 H8A 0.9600
C8 H8B 0.9600
C8 H8C 0.9600
C10 C11 1.374(4)
C10 C15 1.386(4)
C10 H10 0.9300
C11 C12 1.365(4)
C11 H11 0.9300
C12 C13 1.367(4)
C12 H12 0.9300
C13 C14 1.381(4)
C13 H13 0.9300
C14 C15 1.379(4)

loop_
_geom_hbond_atom_site_label_D
_geom_hbond_atom_site_label_H
_geom_hbond_atom_site_label_A
_geom_hbond_site_symmetry_A
_geom_hbond_distance_DH
_geom_hbond_distance_HA
_geom_hbond_distance_DA
_geom_hbond_angle_DHA
N H0 O 4_565 0.86 2.21 3.057(3) 167
